data_7712671
loop_
_publ_author_name
'Kim, Hyehwang'
'Stephan, Douglas W.'

_publ_section_title
;
 Reactive FLP-alkyne addition products: strategy to anionic and
 zwitterionic phosphines
;
_journal_name_full 'Dalton Transactions'
_journal_paper_doi 10.1039/D3DT00607G
_journal_year 2023
_chemical_formula_moiety 'C45 H28 B F15 N P'
_chemical_formula_sum 'C45 H28 B F15 N P'
_chemical_formula_weight 909.46
_space_group_crystal_system monoclinic
_space_group_IT_number 14
_space_group_name_Hall '-P 2yn'
_space_group_name_H-M_alt 'P 1 21/n 1'
_atom_sites_solution_hydrogens geom
_audit_creation_date 2022-12-04
_audit_creation_method
;
Olex2 1.5
(compiled 2022.04.07 svn.rca3783a0 for OlexSys, GUI svn.r6498)
;
_audit_update_record
;
2023-02-22 deposited with the CCDC.	2023-03-24 downloaded from the CCDC.
;
_cell_angle_alpha 90
_cell_angle_beta 90.842(3)
_cell_angle_gamma 90
_cell_formula_units_Z 4
_cell_length_a 10.9807(8)
_cell_length_b 17.4205(11)
_cell_length_c 21.3172(13)
_cell_measurement_reflns_used 9995
_cell_measurement_temperature 150.00
_cell_measurement_theta_max 26.26
_cell_measurement_theta_min 2.19
_cell_volume 4077.3(5)
_computing_molecular_graphics 'Olex2 1.5 (Dolomanov et al., 2009)'
_computing_publication_material 'Olex2 1.5 (Dolomanov et al., 2009)'
_computing_structure_refinement 'XL  (Sheldrick, 2008)'
_computing_structure_solution 'SHELXT 2014/5 (Sheldrick, 2014)'
_diffrn_ambient_temperature 150.00
_diffrn_measured_fraction_theta_full 0.999
_diffrn_measured_fraction_theta_max 0.999
_diffrn_measurement_device_type 'Bruker APEX-II CCD'
_diffrn_measurement_method '\f and \w scans'
_diffrn_radiation_type MoK\a
_diffrn_radiation_wavelength 0.71073
_diffrn_reflns_av_R_equivalents 0.1068
_diffrn_reflns_av_unetI/netI 0.0745
_diffrn_reflns_Laue_measured_fraction_full 0.999
_diffrn_reflns_Laue_measured_fraction_max 0.999
_diffrn_reflns_limit_h_max 13
_diffrn_reflns_limit_h_min -13
_diffrn_reflns_limit_k_max 20
_diffrn_reflns_limit_k_min -20
_diffrn_reflns_limit_l_max 25
_diffrn_reflns_limit_l_min -23
_diffrn_reflns_number 67099
_diffrn_reflns_point_group_measured_fraction_full 0.999
_diffrn_reflns_point_group_measured_fraction_max 0.999
_diffrn_reflns_theta_full 24.999
_diffrn_reflns_theta_max 24.999
_diffrn_reflns_theta_min 1.911
_diffrn_standards_number 0
_exptl_absorpt_coefficient_mu 0.171
_exptl_absorpt_correction_type none
_exptl_crystal_colour colourless
_exptl_crystal_colour_primary colourless
_exptl_crystal_density_diffrn 1.482
_exptl_crystal_description BLOCK
_exptl_crystal_F_000 1840
_exptl_crystal_size_max 0.12
_exptl_crystal_size_mid 0.1
_exptl_crystal_size_min 0.1
_refine_diff_density_max 0.244
_refine_diff_density_min -0.343
_refine_diff_density_rms 0.059
_refine_ls_extinction_method none
_refine_ls_goodness_of_fit_ref 1.034
_refine_ls_hydrogen_treatment constr
_refine_ls_matrix_type full
_refine_ls_number_parameters 571
_refine_ls_number_reflns 7177
_refine_ls_number_restraints 0
_refine_ls_restrained_S_all 1.034
_refine_ls_R_factor_all 0.0755
_refine_ls_R_factor_gt 0.0455
_refine_ls_shift/su_max 0.000
_refine_ls_shift/su_mean 0.000
_refine_ls_structure_factor_coef Fsqd
_refine_ls_weighting_details 'w=1/[\s^2^(Fo^2^)+(0.0402P)^2^+2.3329P] where P=(Fo^2^+2Fc^2^)/3'
_refine_ls_weighting_scheme calc
_refine_ls_wR_factor_gt 0.1082
_refine_ls_wR_factor_ref 0.1296
_reflns_Friedel_coverage 0.000
_reflns_number_gt 5119
_reflns_number_total 7177
_reflns_threshold_expression 'I > 2\s(I)'
_cod_data_source_file d3dt00607g2.cif
_cod_data_source_block final
_cod_database_code 7712671
_shelx_shelxl_version_number 2018/3
_shelx_space_group_comment
;
The symmetry employed for this shelxl refinement is uniquely defined
by the following loop, which should always be used as a source of
symmetry information in preference to the above space-group names.
They are only intended as comments.
;
_shelx_estimated_absorpt_t_max 0.983
_shelx_estimated_absorpt_t_min 0.980
_olex2_refinement_description
;
1. Fixed Uiso
 At 1.2 times of:
  All C(H) groups, All C(H,H) groups
 At 1.5 times of:
  All C(H,H,H) groups
2.a Ternary CH refined with riding coordinates:
 C00T(H00T), C00W(H00W)
2.b Secondary CH2 refined with riding coordinates:
 C01G(H01C,H01G), C01M(H01J,H01K)
2.c Aromatic/amide H refined with riding coordinates:
 C00J(H00J), C015(H015), C019(H019), C01A(H01A), C01B(H01B), C01D(H01D),
 C01E(H01E), C01F(H01F), C01H(H01H), C01I(H01I), C01L(H01L), C01N(H01N),
 C01O(H01O)
2.d Idealised Me refined as rotating group:
 C01P(H01M,H01P,H01Q), C01Q(H01R,H01S,H01T), C01R(H01U,H01V,H01W)
;
_olex2_submission_special_instructions 'No special instructions were received'

loop_
_space_group_symop_operation_xyz
'x, y, z'
'-x+1/2, y+1/2, -z+1/2'
'-x, -y, -z'
'x-1/2, -y-1/2, z-1/2'

loop_
_atom_site_label
_atom_site_type_symbol
_atom_site_fract_x
_atom_site_fract_y
_atom_site_fract_z
_atom_site_U_iso_or_equiv
_atom_site_adp_type
_atom_site_occupancy
_atom_site_site_symmetry_order
_atom_site_calc_flag
_atom_site_refinement_flags_posn
_atom_site_refinement_flags_adp
_atom_site_refinement_flags_occupancy
_atom_site_disorder_assembly
_atom_site_disorder_group
P001 P 0.71094(6) 0.18728(4) 0.71025(3) 0.02271(17) Uani 1 1 d . . . . .
F002 F 0.52478(14) 0.14952(8) 0.51221(7) 0.0336(4) Uani 1 1 d . . . . .
F003 F 0.48487(14) 0.42006(8) 0.52322(7) 0.0341(4) Uani 1 1 d . . . . .
F004 F 0.28174(13) 0.20742(9) 0.69388(7) 0.0337(4) Uani 1 1 d . . . . .
F005 F 0.43436(14) 0.35413(9) 0.71519(7) 0.0359(4) Uani 1 1 d . . . . .
F006 F 0.29804(14) 0.19314(10) 0.47128(7) 0.0384(4) Uani 1 1 d . . . . .
F007 F 0.24165(14) 0.35110(9) 0.51493(7) 0.0381(4) Uani 1 1 d . . . . .
F008 F 0.62261(15) 0.43325(9) 0.42313(8) 0.0453(4) Uani 1 1 d . . . . .
F009 F 0.29243(16) 0.46916(10) 0.74875(8) 0.0493(5) Uani 1 1 d . . . . .
F00A F 0.10182(14) 0.10712(10) 0.69210(8) 0.0468(4) Uani 1 1 d . . . . .
F00B F 0.10202(15) 0.46929(10) 0.54908(8) 0.0487(5) Uani 1 1 d . . . . .
F00C F 0.65506(16) 0.16524(10) 0.40813(8) 0.0506(5) Uani 1 1 d . . . . .
F00D F 0.12043(15) 0.09248(11) 0.47195(8) 0.0527(5) Uani 1 1 d . . . . .
F00E F 0.70416(16) 0.30720(11) 0.36138(7) 0.0516(5) Uani 1 1 d . . . . .
F00F F 0.12487(16) 0.52998(10) 0.66639(9) 0.0543(5) Uani 1 1 d . . . . .
F00G F 0.01802(15) 0.04633(10) 0.58162(9) 0.0564(5) Uani 1 1 d . . . . .
N00H N 0.79379(19) 0.25324(13) 0.74400(10) 0.0304(5) Uani 1 1 d . . . . .
C00I C 0.3454(2) 0.34560(14) 0.61292(11) 0.0230(6) Uani 1 1 d . . . . .
C00J C 0.5179(2) 0.23719(13) 0.64065(11) 0.0210(5) Uani 1 1 d . . . . .
H00J H 0.480771 0.221995 0.678651 0.025 Uiso 1 1 calc R U . . .
C00K C 0.4910(2) 0.28327(14) 0.52170(11) 0.0214(5) Uani 1 1 d . . . . .
C00L C 0.5397(2) 0.22187(14) 0.48938(11) 0.0250(6) Uani 1 1 d . . . . .
C00M C 0.7324(2) 0.24747(15) 0.59341(11) 0.0258(6) Uani 1 1 d . . . . .
C00N C 0.6392(2) 0.22781(14) 0.64148(11) 0.0221(5) Uani 1 1 d . . . . .
C00O C 0.3083(2) 0.20340(14) 0.58312(11) 0.0234(6) Uani 1 1 d . . . . .
C00P C 0.5202(2) 0.35361(15) 0.49554(11) 0.0257(6) Uani 1 1 d . . . . .
C00Q C 0.2488(2) 0.17874(14) 0.63667(12) 0.0256(6) Uani 1 1 d . . . . .
C00R C 0.3525(2) 0.37912(15) 0.67150(12) 0.0262(6) Uani 1 1 d . . . . .
C00S C 0.2568(2) 0.37881(15) 0.57400(12) 0.0279(6) Uani 1 1 d . . . . .
C00T C 0.7896(2) 0.09470(15) 0.69776(11) 0.0270(6) Uani 1 1 d . . . . .
H00T H 0.864564 0.095627 0.671715 0.032 Uiso 1 1 calc R U . . .
C00U C 0.6793(2) 0.05206(15) 0.67094(12) 0.0275(6) Uani 1 1 d . . . . .
C00V C 0.7006(2) 0.08785(15) 0.79966(12) 0.0278(6) Uani 1 1 d . . . . .
C00W C 0.6061(2) 0.12669(15) 0.75734(11) 0.0268(6) Uani 1 1 d . . . . .
H00W H 0.536690 0.153144 0.778186 0.032 Uiso 1 1 calc R U . . .
C00X C 0.5749(2) 0.07042(15) 0.70481(12) 0.0273(6) Uani 1 1 d . . . . .
C00Y C 0.2583(2) 0.17217(16) 0.52863(12) 0.0295(6) Uani 1 1 d . . . . .
C00Z C 0.1542(2) 0.12715(16) 0.63755(13) 0.0334(7) Uani 1 1 d . . . . .
C010 C 0.2795(2) 0.43975(16) 0.69047(13) 0.0326(6) Uani 1 1 d . . . . .
C011 C 0.1836(2) 0.43898(15) 0.59063(13) 0.0317(6) Uani 1 1 d . . . . .
C012 C 0.1943(2) 0.46974(16) 0.64926(14) 0.0341(7) Uani 1 1 d . . . . .
C013 C 0.5907(2) 0.36260(16) 0.44295(12) 0.0304(6) Uani 1 1 d . . . . .
C014 C 0.8042(2) 0.06836(15) 0.76556(12) 0.0280(6) Uani 1 1 d . . . . .
C015 C 0.9005(3) 0.02850(15) 0.79343(13) 0.0327(6) Uani 1 1 d . . . . .
H015 H 0.970288 0.014894 0.770061 0.039 Uiso 1 1 calc R U . . .
C016 C 0.1114(2) 0.09685(16) 0.58195(15) 0.0376(7) Uani 1 1 d . . . . .
C017 C 0.6335(2) 0.29932(17) 0.41241(12) 0.0343(7) Uani 1 1 d . . . . .
C018 C 0.6083(3) 0.22799(16) 0.43600(12) 0.0327(7) Uani 1 1 d . . . . .
C019 C 0.6934(3) 0.06840(16) 0.86276(12) 0.0368(7) Uani 1 1 d . . . . .
H019 H 0.623668 0.081439 0.886382 0.044 Uiso 1 1 calc R U . . .
C01A C 0.7890(2) 0.18971(17) 0.55947(12) 0.0347(7) Uani 1 1 d . . . . .
H01A H 0.769924 0.137486 0.567628 0.042 Uiso 1 1 calc R U . . .
C01B C 0.7670(3) 0.32321(17) 0.58285(13) 0.0362(7) Uani 1 1 d . . . . .
H01B H 0.732800 0.363371 0.607069 0.043 Uiso 1 1 calc R U . . .
C01C C 0.1636(2) 0.11971(17) 0.52713(13) 0.0359(7) Uani 1 1 d . . . . .
C01D C 0.4622(3) 0.04121(16) 0.68727(14) 0.0370(7) Uani 1 1 d . . . . .
H01D H 0.391265 0.053866 0.710034 0.044 Uiso 1 1 calc R U . . .
C01E C 0.6723(3) 0.00421(16) 0.61931(13) 0.0394(7) Uani 1 1 d . . . . .
H01E H 0.742852 -0.008135 0.596091 0.047 Uiso 1 1 calc R U . . .
C01F C 0.7909(3) 0.02934(16) 0.89045(13) 0.0397(7) Uani 1 1 d . . . . .
H01F H 0.787924 0.016298 0.933675 0.048 Uiso 1 1 calc R U . . .
C01G C 0.7348(3) 0.32830(16) 0.75812(13) 0.0374(7) Uani 1 1 d . . . . .
H01C H 0.674851 0.340236 0.724358 0.045 Uiso 1 1 calc R U . . .
H01G H 0.797609 0.369055 0.758052 0.045 Uiso 1 1 calc R U . . .
C01H C 0.8918(3) 0.00923(16) 0.85625(13) 0.0384(7) Uani 1 1 d . . . . .
H01H H 0.956299 -0.018299 0.876120 0.046 Uiso 1 1 calc R U . . .
C01I C 0.8730(3) 0.2078(2) 0.51384(13) 0.0449(8) Uani 1 1 d . . . . .
H01I H 0.910485 0.167702 0.490901 0.054 Uiso 1 1 calc R U . . .
B01J B 0.4205(3) 0.26917(16) 0.58820(13) 0.0221(6) Uani 1 1 d . . . . .
C01K C 0.9028(3) 0.2830(2) 0.50124(15) 0.0496(9) Uani 1 1 d . . . . .
C01L C 0.8515(3) 0.3402(2) 0.53690(15) 0.0492(9) Uani 1 1 d . . . . .
H01L H 0.874241 0.392087 0.529964 0.059 Uiso 1 1 calc R U . . .
C01M C 0.9190(3) 0.24239(19) 0.76958(15) 0.0459(8) Uani 1 1 d . . . . .
H01J H 0.943464 0.188147 0.763998 0.055 Uiso 1 1 calc R U . . .
H01K H 0.919696 0.253573 0.815112 0.055 Uiso 1 1 calc R U . . .
C01N C 0.4558(3) -0.00662(18) 0.63604(16) 0.0516(9) Uani 1 1 d . . . . .
H01N H 0.379203 -0.027309 0.623414 0.062 Uiso 1 1 calc R U . . .
C01O C 0.5589(3) -0.02529(18) 0.60238(16) 0.0541(9) Uani 1 1 d . . . . .
H01O H 0.551854 -0.058691 0.567285 0.065 Uiso 1 1 calc R U . . .
C01P C 0.6713(4) 0.3296(2) 0.82001(17) 0.0744(12) Uani 1 1 d . . . . .
H01M H 0.604568 0.292190 0.819310 0.112 Uiso 1 1 calc R U . . .
H01P H 0.638392 0.381020 0.827490 0.112 Uiso 1 1 calc R U . . .
H01Q H 0.729367 0.316357 0.853634 0.112 Uiso 1 1 calc R U . . .
C01Q C 0.9881(3) 0.3024(3) 0.44783(16) 0.0770(14) Uani 1 1 d . . . . .
H01R H 1.055406 0.265500 0.447394 0.115 Uiso 1 1 calc R U . . .
H01S H 1.020576 0.354320 0.453888 0.115 Uiso 1 1 calc R U . . .
H01T H 0.943104 0.299924 0.407829 0.115 Uiso 1 1 calc R U . . .
C01R C 1.0096(3) 0.2935(2) 0.7379(2) 0.0818(14) Uani 1 1 d . . . . .
H01U H 1.006715 0.284147 0.692526 0.123 Uiso 1 1 calc R U . . .
H01V H 1.091565 0.282360 0.754192 0.123 Uiso 1 1 calc R U . . .
H01W H 0.989479 0.347327 0.746166 0.123 Uiso 1 1 calc R U . . .

loop_
_atom_site_aniso_label
_atom_site_aniso_U_11
_atom_site_aniso_U_22
_atom_site_aniso_U_33
_atom_site_aniso_U_23
_atom_site_aniso_U_13
_atom_site_aniso_U_12
P001 0.0187(3) 0.0237(4) 0.0257(3) 0.0015(3) -0.0002(3) 0.0001(3)
F002 0.0337(9) 0.0253(8) 0.0420(9) -0.0063(7) 0.0067(7) -0.0039(7)
F003 0.0388(9) 0.0235(8) 0.0401(9) 0.0005(7) 0.0053(7) -0.0026(7)
F004 0.0245(8) 0.0471(10) 0.0294(8) 0.0038(7) 0.0024(6) -0.0046(7)
F005 0.0329(9) 0.0434(10) 0.0311(8) -0.0109(7) -0.0070(7) 0.0091(7)
F006 0.0299(9) 0.0567(11) 0.0285(9) -0.0086(7) 0.0006(7) -0.0117(8)
F007 0.0370(9) 0.0438(10) 0.0334(9) -0.0010(7) -0.0089(7) 0.0076(8)
F008 0.0443(10) 0.0407(10) 0.0511(10) 0.0191(8) 0.0088(8) -0.0087(8)
F009 0.0473(11) 0.0546(11) 0.0462(10) -0.0245(8) 0.0027(8) 0.0122(9)
F00A 0.0310(9) 0.0526(11) 0.0572(11) 0.0171(9) 0.0117(8) -0.0093(8)
F00B 0.0387(10) 0.0486(11) 0.0585(11) 0.0103(8) -0.0070(8) 0.0165(9)
F00C 0.0533(11) 0.0458(11) 0.0533(11) -0.0218(8) 0.0242(9) -0.0082(9)
F00D 0.0320(9) 0.0664(13) 0.0599(11) -0.0336(9) 0.0024(8) -0.0162(9)
F00E 0.0502(11) 0.0686(13) 0.0366(10) -0.0006(8) 0.0223(8) -0.0121(10)
F00F 0.0473(11) 0.0452(11) 0.0706(12) -0.0081(9) 0.0082(9) 0.0224(9)
F00G 0.0345(10) 0.0476(11) 0.0874(14) -0.0136(10) 0.0109(9) -0.0219(9)
N00H 0.0255(12) 0.0303(13) 0.0351(13) -0.0001(10) -0.0075(10) -0.0004(10)
C00I 0.0172(13) 0.0221(13) 0.0299(14) 0.0006(11) 0.0039(11) -0.0037(11)
C00J 0.0221(13) 0.0183(13) 0.0228(13) -0.0010(10) 0.0013(10) -0.0018(10)
C00K 0.0166(12) 0.0261(14) 0.0215(13) -0.0018(10) -0.0039(10) -0.0030(11)
C00L 0.0231(14) 0.0236(14) 0.0282(14) -0.0020(11) 0.0000(11) -0.0059(11)
C00M 0.0176(13) 0.0328(15) 0.0271(14) 0.0061(11) -0.0018(11) -0.0011(11)
C00N 0.0228(14) 0.0199(13) 0.0236(13) 0.0009(10) -0.0009(10) -0.0008(11)
C00O 0.0186(13) 0.0214(14) 0.0302(14) -0.0004(10) 0.0007(11) 0.0015(11)
C00P 0.0232(14) 0.0270(15) 0.0267(14) -0.0004(11) -0.0039(11) -0.0030(11)
C00Q 0.0194(13) 0.0243(14) 0.0329(15) 0.0014(11) -0.0006(11) 0.0021(11)
C00R 0.0190(13) 0.0284(15) 0.0311(14) -0.0013(11) 0.0001(11) -0.0007(11)
C00S 0.0249(14) 0.0288(15) 0.0299(14) 0.0006(11) -0.0001(11) -0.0026(12)
C00T 0.0235(14) 0.0294(15) 0.0283(14) 0.0031(11) 0.0048(11) 0.0024(12)
C00U 0.0300(15) 0.0232(14) 0.0293(14) 0.0024(11) 0.0016(11) 0.0016(12)
C00V 0.0299(15) 0.0245(14) 0.0289(14) 0.0014(11) 0.0012(11) -0.0004(12)
C00W 0.0242(14) 0.0264(14) 0.0301(14) 0.0010(11) 0.0049(11) 0.0031(12)
C00X 0.0261(14) 0.0232(14) 0.0327(14) 0.0045(11) 0.0009(11) -0.0002(12)
C00Y 0.0215(14) 0.0329(16) 0.0341(15) -0.0057(12) 0.0017(11) -0.0020(12)
C00Z 0.0212(14) 0.0311(16) 0.0481(18) 0.0081(13) 0.0099(13) 0.0000(12)
C010 0.0290(15) 0.0327(16) 0.0363(16) -0.0109(12) 0.0067(12) -0.0018(13)
C011 0.0235(14) 0.0290(15) 0.0427(17) 0.0080(13) -0.0005(12) 0.0021(12)
C012 0.0240(15) 0.0275(16) 0.0510(18) -0.0009(13) 0.0096(13) 0.0068(12)
C013 0.0253(14) 0.0347(17) 0.0311(15) 0.0073(12) -0.0021(12) -0.0063(12)
C014 0.0297(15) 0.0247(14) 0.0296(14) 0.0020(11) 0.0007(11) 0.0014(12)
C015 0.0283(15) 0.0296(15) 0.0402(16) 0.0031(12) -0.0033(12) 0.0025(12)
C016 0.0213(14) 0.0291(16) 0.063(2) -0.0079(14) 0.0073(14) -0.0089(13)
C017 0.0279(15) 0.051(2) 0.0241(14) -0.0008(13) 0.0067(12) -0.0082(14)
C018 0.0320(16) 0.0371(17) 0.0293(15) -0.0115(12) 0.0036(12) -0.0052(13)
C019 0.0467(18) 0.0341(17) 0.0297(15) 0.0014(12) 0.0079(13) 0.0051(14)
C01A 0.0273(15) 0.0434(18) 0.0335(15) 0.0076(13) 0.0070(12) 0.0032(13)
C01B 0.0286(15) 0.0407(18) 0.0390(16) 0.0085(13) -0.0046(13) -0.0065(13)
C01C 0.0222(14) 0.0390(17) 0.0463(17) -0.0171(14) 0.0003(13) -0.0032(13)
C01D 0.0312(16) 0.0261(15) 0.0538(18) 0.0055(13) -0.0005(14) -0.0060(13)
C01E 0.0460(18) 0.0288(16) 0.0436(17) -0.0057(13) 0.0038(14) 0.0055(14)
C01F 0.059(2) 0.0317(16) 0.0287(15) 0.0047(12) -0.0045(14) 0.0050(15)
C01G 0.0382(17) 0.0311(17) 0.0429(17) -0.0093(13) -0.0062(14) -0.0017(13)
C01H 0.0429(18) 0.0323(17) 0.0396(17) 0.0076(13) -0.0115(14) 0.0026(14)
C01I 0.0245(15) 0.074(2) 0.0364(17) 0.0107(15) 0.0076(13) 0.0121(16)
B01J 0.0179(14) 0.0241(16) 0.0242(15) -0.0003(12) -0.0001(12) -0.0015(12)
C01K 0.0216(16) 0.086(3) 0.0415(18) 0.0255(18) 0.0011(14) -0.0074(17)
C01L 0.0320(17) 0.063(2) 0.052(2) 0.0252(17) -0.0045(15) -0.0201(17)
C01M 0.0291(16) 0.0454(19) 0.063(2) -0.0001(16) -0.0192(15) -0.0032(14)
C01N 0.044(2) 0.0344(18) 0.076(2) -0.0099(16) -0.0131(18) -0.0099(16)
C01O 0.070(3) 0.0368(19) 0.055(2) -0.0195(16) -0.0115(18) -0.0016(18)
C01P 0.102(3) 0.068(3) 0.053(2) -0.0240(19) 0.013(2) 0.007(2)
C01Q 0.035(2) 0.141(4) 0.056(2) 0.037(2) 0.0131(17) -0.014(2)
C01R 0.0309(19) 0.055(2) 0.159(4) 0.014(3) -0.002(2) -0.0055(18)

loop_
_atom_type_symbol
_atom_type_description
_atom_type_scat_dispersion_real
_atom_type_scat_dispersion_imag
_atom_type_scat_source
C C 0.0033 0.0016 'International Tables Vol C Tables 4.2.6.8 and 6.1.1.4'
H H 0.0000 0.0000 'International Tables Vol C Tables 4.2.6.8 and 6.1.1.4'
B B 0.0013 0.0007 'International Tables Vol C Tables 4.2.6.8 and 6.1.1.4'
F F 0.0171 0.0103 'International Tables Vol C Tables 4.2.6.8 and 6.1.1.4'
N N 0.0061 0.0033 'International Tables Vol C Tables 4.2.6.8 and 6.1.1.4'
P P 0.1023 0.0942 'International Tables Vol C Tables 4.2.6.8 and 6.1.1.4'

loop_
_geom_angle_atom_site_label_1
_geom_angle_atom_site_label_2
_geom_angle_atom_site_label_3
_geom_angle
_geom_angle_site_symmetry_1
_geom_angle_site_symmetry_3
_geom_angle_publ_flag
N00H P001 C00N 108.58(11) . . ?
N00H P001 C00T 114.84(12) . . ?
N00H P001 C00W 120.47(11) . . ?
C00N P001 C00T 115.13(11) . . ?
C00N P001 C00W 113.22(11) . . ?
C00T P001 C00W 82.96(11) . . ?
C01G N00H P001 117.81(17) . . ?
C01M N00H P001 125.57(19) . . ?
C01M N00H C01G 116.1(2) . . ?
C00R C00I C00S 113.1(2) . . ?
C00R C00I B01J 127.3(2) . . ?
C00S C00I B01J 119.4(2) . . ?
C00N C00J H00J 113.2 . . ?
C00N C00J B01J 133.7(2) . . ?
B01J C00J H00J 113.2 . . ?
C00L C00K C00P 112.9(2) . . ?
C00L C00K B01J 120.3(2) . . ?
C00P C00K B01J 126.4(2) . . ?
F002 C00L C00K 119.2(2) . . ?
F002 C00L C018 115.9(2) . . ?
C018 C00L C00K 124.8(2) . . ?
C01A C00M C00N 120.3(2) . . ?
C01A C00M C01B 118.4(2) . . ?
C01B C00M C00N 121.2(2) . . ?
C00J C00N P001 118.78(19) . . ?
C00J C00N C00M 130.6(2) . . ?
C00M C00N P001 110.61(17) . . ?
C00Q C00O B01J 120.6(2) . . ?
C00Y C00O C00Q 112.4(2) . . ?
C00Y C00O B01J 126.9(2) . . ?
F003 C00P C00K 120.6(2) . . ?
F003 C00P C013 115.0(2) . . ?
C013 C00P C00K 124.2(2) . . ?
F004 C00Q C00O 120.0(2) . . ?
F004 C00Q C00Z 114.7(2) . . ?
C00Z C00Q C00O 125.3(2) . . ?
F005 C00R C00I 120.9(2) . . ?
F005 C00R C010 115.1(2) . . ?
C00I C00R C010 124.1(2) . . ?
F007 C00S C00I 118.7(2) . . ?
F007 C00S C011 116.6(2) . . ?
C011 C00S C00I 124.7(2) . . ?
P001 C00T H00T 117.1 . . ?
C00U C00T P001 96.24(16) . . ?
C00U C00T H00T 117.1 . . ?
C014 C00T P001 99.74(17) . . ?
C014 C00T H00T 117.1 . . ?
C014 C00T C00U 106.3(2) . . ?
C00X C00U C00T 110.3(2) . . ?
C01E C00U C00T 128.8(2) . . ?
C01E C00U C00X 120.8(3) . . ?
C014 C00V C00W 110.6(2) . . ?
C019 C00V C00W 129.2(2) . . ?
C019 C00V C014 120.1(2) . . ?
P001 C00W H00W 117.3 . . ?
C00V C00W P001 98.57(17) . . ?
C00V C00W H00W 117.3 . . ?
C00X C00W P001 95.87(16) . . ?
C00X C00W C00V 107.1(2) . . ?
C00X C00W H00W 117.3 . . ?
C00U C00X C00W 110.4(2) . . ?
C01D C00X C00U 120.8(2) . . ?
C01D C00X C00W 128.7(2) . . ?
F006 C00Y C00O 121.4(2) . . ?
F006 C00Y C01C 114.1(2) . . ?
C01C C00Y C00O 124.4(3) . . ?
F00A C00Z C00Q 120.8(3) . . ?
F00A C00Z C016 120.0(2) . . ?
C016 C00Z C00Q 119.2(3) . . ?
F009 C010 C00R 120.2(2) . . ?
F009 C010 C012 120.3(2) . . ?
C012 C010 C00R 119.5(2) . . ?
F00B C011 C00S 120.9(2) . . ?
F00B C011 C012 119.5(2) . . ?
C012 C011 C00S 119.7(2) . . ?
F00F C012 C010 120.2(3) . . ?
F00F C012 C011 120.8(2) . . ?
C011 C012 C010 119.0(2) . . ?
F008 C013 C00P 120.6(2) . . ?
F008 C013 C017 119.6(2) . . ?
C017 C013 C00P 119.7(2) . . ?
C00V C014 C00T 110.1(2) . . ?
C015 C014 C00T 128.7(2) . . ?
C015 C014 C00V 121.2(2) . . ?
C014 C015 H015 121.0 . . ?
C01H C015 C014 118.1(3) . . ?
C01H C015 H015 121.0 . . ?
F00G C016 C00Z 120.3(3) . . ?
F00G C016 C01C 120.8(3) . . ?
C01C C016 C00Z 118.9(2) . . ?
F00E C017 C013 120.4(3) . . ?
F00E C017 C018 120.6(3) . . ?
C013 C017 C018 118.9(2) . . ?
F00C C018 C00L 121.1(2) . . ?
F00C C018 C017 119.5(2) . . ?
C017 C018 C00L 119.3(2) . . ?
C00V C019 H019 120.8 . . ?
C00V C019 C01F 118.3(3) . . ?
C01F C019 H019 120.8 . . ?
C00M C01A H01A 119.8 . . ?
C01I C01A C00M 120.5(3) . . ?
C01I C01A H01A 119.8 . . ?
C00M C01B H01B 119.9 . . ?
C01L C01B C00M 120.1(3) . . ?
C01L C01B H01B 119.9 . . ?
F00D C01C C00Y 120.5(3) . . ?
F00D C01C C016 119.8(2) . . ?
C016 C01C C00Y 119.8(3) . . ?
C00X C01D H01D 120.9 . . ?
C01N C01D C00X 118.2(3) . . ?
C01N C01D H01D 120.9 . . ?
C00U C01E H01E 121.0 . . ?
C00U C01E C01O 118.0(3) . . ?
C01O C01E H01E 121.0 . . ?
C019 C01F H01F 119.4 . . ?
C01H C01F C019 121.2(3) . . ?
C01H C01F H01F 119.4 . . ?
N00H C01G H01C 108.9 . . ?
N00H C01G H01G 108.9 . . ?
N00H C01G C01P 113.5(3) . . ?
H01C C01G H01G 107.7 . . ?
C01P C01G H01C 108.9 . . ?
C01P C01G H01G 108.9 . . ?
C015 C01H H01H 119.4 . . ?
C01F C01H C015 121.1(3) . . ?
C01F C01H H01H 119.4 . . ?
C01A C01I H01I 119.5 . . ?
C01K C01I C01A 121.0(3) . . ?
C01K C01I H01I 119.5 . . ?
C00I B01J C00O 101.54(19) . . ?
C00J B01J C00I 112.4(2) . . ?
C00J B01J C00K 109.2(2) . . ?
C00J B01J C00O 106.4(2) . . ?
C00K B01J C00I 113.4(2) . . ?
C00K B01J C00O 113.54(19) . . ?
C01I C01K C01L 118.6(3) . . ?
C01I C01K C01Q 120.5(4) . . ?
C01L C01K C01Q 120.8(3) . . ?
C01B C01L H01L 119.4 . . ?
C01K C01L C01B 121.1(3) . . ?
C01K C01L H01L 119.4 . . ?
N00H C01M H01J 109.2 . . ?
N00H C01M H01K 109.2 . . ?
N00H C01M C01R 112.0(3) . . ?
H01J C01M H01K 107.9 . . ?
C01R C01M H01J 109.2 . . ?
C01R C01M H01K 109.2 . . ?
C01D C01N H01N 119.3 . . ?
C01D C01N C01O 121.3(3) . . ?
C01O C01N H01N 119.3 . . ?
C01E C01O H01O 119.5 . . ?
C01N C01O C01E 120.9(3) . . ?
C01N C01O H01O 119.5 . . ?
C01G C01P H01M 109.5 . . ?
C01G C01P H01P 109.5 . . ?
C01G C01P H01Q 109.5 . . ?
H01M C01P H01P 109.5 . . ?
H01M C01P H01Q 109.5 . . ?
H01P C01P H01Q 109.5 . . ?
C01K C01Q H01R 109.5 . . ?
C01K C01Q H01S 109.5 . . ?
C01K C01Q H01T 109.5 . . ?
H01R C01Q H01S 109.5 . . ?
H01R C01Q H01T 109.5 . . ?
H01S C01Q H01T 109.5 . . ?
C01M C01R H01U 109.5 . . ?
C01M C01R H01V 109.5 . . ?
C01M C01R H01W 109.5 . . ?
H01U C01R H01V 109.5 . . ?
H01U C01R H01W 109.5 . . ?
H01V C01R H01W 109.5 . . ?

loop_
_geom_bond_atom_site_label_1
_geom_bond_atom_site_label_2
_geom_bond_distance
_geom_bond_site_symmetry_2
_geom_bond_publ_flag
P001 N00H 1.627(2) . ?
P001 C00N 1.798(2) . ?
P001 C00T 1.850(3) . ?
P001 C00W 1.866(3) . ?
F002 C00L 1.362(3) . ?
F003 C00P 1.358(3) . ?
F004 C00Q 1.362(3) . ?
F005 C00R 1.357(3) . ?
F006 C00Y 1.354(3) . ?
F007 C00S 1.357(3) . ?
F008 C013 1.349(3) . ?
F009 C010 1.349(3) . ?
F00A C00Z 1.350(3) . ?
F00B C011 1.357(3) . ?
F00C C018 1.349(3) . ?
F00D C01C 1.348(3) . ?
F00E C017 1.353(3) . ?
F00F C012 1.351(3) . ?
F00G C016 1.351(3) . ?
N00H C01G 1.492(4) . ?
N00H C01M 1.484(3) . ?
C00I C00R 1.380(3) . ?
C00I C00S 1.395(3) . ?
C00I B01J 1.656(4) . ?
C00J H00J 0.9500 . ?
C00J C00N 1.342(3) . ?
C00J B01J 1.634(4) . ?
C00K C00L 1.384(3) . ?
C00K C00P 1.386(3) . ?
C00K B01J 1.643(4) . ?
C00L C018 1.378(4) . ?
C00M C00N 1.498(3) . ?
C00M C01A 1.391(4) . ?
C00M C01B 1.392(4) . ?
C00O C00Q 1.391(3) . ?
C00O C00Y 1.389(3) . ?
C00O B01J 1.685(4) . ?
C00P C013 1.381(4) . ?
C00Q C00Z 1.375(4) . ?
C00R C010 1.390(4) . ?
C00S C011 1.371(4) . ?
C00T H00T 1.0000 . ?
C00T C00U 1.525(4) . ?
C00T C014 1.523(3) . ?
C00U C00X 1.401(4) . ?
C00U C01E 1.382(4) . ?
C00V C00W 1.524(3) . ?
C00V C014 1.401(4) . ?
C00V C019 1.390(4) . ?
C00W H00W 1.0000 . ?
C00W C00X 1.524(3) . ?
C00X C01D 1.384(4) . ?
C00Y C01C 1.385(4) . ?
C00Z C016 1.374(4) . ?
C010 C012 1.377(4) . ?
C011 C012 1.363(4) . ?
C013 C017 1.367(4) . ?
C014 C015 1.391(4) . ?
C015 H015 0.9500 . ?
C015 C01H 1.385(4) . ?
C016 C01C 1.368(4) . ?
C017 C018 1.370(4) . ?
C019 H019 0.9500 . ?
C019 C01F 1.393(4) . ?
C01A H01A 0.9500 . ?
C01A C01I 1.387(4) . ?
C01B H01B 0.9500 . ?
C01B C01L 1.391(4) . ?
C01D H01D 0.9500 . ?
C01D C01N 1.375(4) . ?
C01E H01E 0.9500 . ?
C01E C01O 1.390(5) . ?
C01F H01F 0.9500 . ?
C01F C01H 1.380(4) . ?
C01G H01C 0.9900 . ?
C01G H01G 0.9900 . ?
C01G C01P 1.502(5) . ?
C01H H01H 0.9500 . ?
C01I H01I 0.9500 . ?
C01I C01K 1.378(5) . ?
C01K C01L 1.379(5) . ?
C01K C01Q 1.523(4) . ?
C01L H01L 0.9500 . ?
C01M H01J 0.9900 . ?
C01M H01K 0.9900 . ?
C01M C01R 1.503(5) . ?
C01N H01N 0.9500 . ?
C01N C01O 1.388(5) . ?
C01O H01O 0.9500 . ?
C01P H01M 0.9800 . ?
C01P H01P 0.9800 . ?
C01P H01Q 0.9800 . ?
C01Q H01R 0.9800 . ?
C01Q H01S 0.9800 . ?
C01Q H01T 0.9800 . ?
C01R H01U 0.9800 . ?
C01R H01V 0.9800 . ?
C01R H01W 0.9800 . ?

loop_
_geom_torsion_atom_site_label_1
_geom_torsion_atom_site_label_2
_geom_torsion_atom_site_label_3
_geom_torsion_atom_site_label_4
_geom_torsion
_geom_torsion_site_symmetry_1
_geom_torsion_site_symmetry_2
_geom_torsion_site_symmetry_3
_geom_torsion_site_symmetry_4
_geom_torsion_publ_flag
P001 N00H C01G C01P 86.4(3) . . . . ?
P001 N00H C01M C01R 119.5(3) . . . . ?
P001 C00T C00U C00X -41.5(2) . . . . ?
P001 C00T C00U C01E 135.4(3) . . . . ?
P001 C00T C014 C00V 38.1(2) . . . . ?
P001 C00T C014 C015 -143.9(3) . . . . ?
P001 C00W C00X C00U 41.3(2) . . . . ?
P001 C00W C00X C01D -135.6(3) . . . . ?
F002 C00L C018 F00C 1.2(4) . . . . ?
F002 C00L C018 C017 -176.1(2) . . . . ?
F003 C00P C013 F008 1.6(3) . . . . ?
F003 C00P C013 C017 178.5(2) . . . . ?
F004 C00Q C00Z F00A -1.0(4) . . . . ?
F004 C00Q C00Z C016 177.9(2) . . . . ?
F005 C00R C010 F009 -0.4(4) . . . . ?
F005 C00R C010 C012 179.4(2) . . . . ?
F006 C00Y C01C F00D 1.5(4) . . . . ?
F006 C00Y C01C C016 -176.8(2) . . . . ?
F007 C00S C011 F00B -1.0(4) . . . . ?
F007 C00S C011 C012 -179.8(2) . . . . ?
F008 C013 C017 F00E -2.1(4) . . . . ?
F008 C013 C017 C018 174.9(2) . . . . ?
F009 C010 C012 F00F 1.5(4) . . . . ?
F009 C010 C012 C011 179.8(2) . . . . ?
F00A C00Z C016 F00G -0.8(4) . . . . ?
F00A C00Z C016 C01C 178.1(2) . . . . ?
F00B C011 C012 F00F -0.1(4) . . . . ?
F00B C011 C012 C010 -178.4(2) . . . . ?
F00E C017 C018 F00C 0.3(4) . . . . ?
F00E C017 C018 C00L 177.6(2) . . . . ?
F00G C016 C01C F00D 1.0(4) . . . . ?
F00G C016 C01C C00Y 179.3(3) . . . . ?
N00H P001 C00N C00J -112.3(2) . . . . ?
N00H P001 C00N C00M 66.5(2) . . . . ?
N00H P001 C00T C00U 176.26(15) . . . . ?
N00H P001 C00T C014 68.44(19) . . . . ?
N00H P001 C00W C00V -62.3(2) . . . . ?
N00H P001 C00W C00X -170.63(15) . . . . ?
C00I C00R C010 F009 180.0(2) . . . . ?
C00I C00R C010 C012 -0.3(4) . . . . ?
C00I C00S C011 F00B 178.0(2) . . . . ?
C00I C00S C011 C012 -0.8(4) . . . . ?
C00K C00L C018 F00C 178.3(2) . . . . ?
C00K C00L C018 C017 1.1(4) . . . . ?
C00K C00P C013 F008 -175.0(2) . . . . ?
C00K C00P C013 C017 1.9(4) . . . . ?
C00L C00K C00P F003 -176.7(2) . . . . ?
C00L C00K C00P C013 -0.3(3) . . . . ?
C00L C00K B01J C00I -168.7(2) . . . . ?
C00L C00K B01J C00J 65.1(3) . . . . ?
C00L C00K B01J C00O -53.5(3) . . . . ?
C00M C01A C01I C01K 0.4(4) . . . . ?
C00M C01B C01L C01K -0.2(4) . . . . ?
C00N P001 N00H C01G 52.1(2) . . . . ?
C00N P001 N00H C01M -136.2(2) . . . . ?
C00N P001 C00T C00U -56.51(18) . . . . ?
C00N P001 C00T C014 -164.33(16) . . . . ?
C00N P001 C00W C00V 166.76(15) . . . . ?
C00N P001 C00W C00X 58.47(18) . . . . ?
C00N C00J B01J C00I -119.5(3) . . . . ?
C00N C00J B01J C00K 7.2(4) . . . . ?
C00N C00J B01J C00O 130.2(3) . . . . ?
C00N C00M C01A C01I 178.4(2) . . . . ?
C00N C00M C01B C01L -178.4(2) . . . . ?
C00O C00Q C00Z F00A -179.6(2) . . . . ?
C00O C00Q C00Z C016 -0.7(4) . . . . ?
C00O C00Y C01C F00D 179.8(2) . . . . ?
C00O C00Y C01C C016 1.5(4) . . . . ?
C00P C00K C00L F002 175.8(2) . . . . ?
C00P C00K C00L C018 -1.2(4) . . . . ?
C00P C00K B01J C00I 18.7(3) . . . . ?
C00P C00K B01J C00J -107.5(3) . . . . ?
C00P C00K B01J C00O 133.9(2) . . . . ?
C00P C013 C017 F00E -179.0(2) . . . . ?
C00P C013 C017 C018 -2.0(4) . . . . ?
C00Q C00O C00Y F006 175.4(2) . . . . ?
C00Q C00O C00Y C01C -2.7(4) . . . . ?
C00Q C00O B01J C00I -65.0(3) . . . . ?
C00Q C00O B01J C00J 52.7(3) . . . . ?
C00Q C00O B01J C00K 172.9(2) . . . . ?
C00Q C00Z C016 F00G -179.6(2) . . . . ?
C00Q C00Z C016 C01C -0.8(4) . . . . ?
C00R C00I C00S F007 179.6(2) . . . . ?
C00R C00I C00S C011 0.5(4) . . . . ?
C00R C00I B01J C00J -4.1(4) . . . . ?
C00R C00I B01J C00K -128.6(3) . . . . ?
C00R C00I B01J C00O 109.2(3) . . . . ?
C00R C010 C012 F00F -178.3(2) . . . . ?
C00R C010 C012 C011 0.0(4) . . . . ?
C00S C00I C00R F005 -179.6(2) . . . . ?
C00S C00I C00R C010 0.0(4) . . . . ?
C00S C00I B01J C00J -178.6(2) . . . . ?
C00S C00I B01J C00K 56.9(3) . . . . ?
C00S C00I B01J C00O -65.3(3) . . . . ?
C00S C011 C012 F00F 178.7(2) . . . . ?
C00S C011 C012 C010 0.4(4) . . . . ?
C00T P001 N00H C01G -177.37(18) . . . . ?
C00T P001 N00H C01M -5.7(3) . . . . ?
C00T P001 C00N C00J 117.4(2) . . . . ?
C00T P001 C00N C00M -63.9(2) . . . . ?
C00T P001 C00W C00V 52.39(16) . . . . ?
C00T P001 C00W C00X -55.90(16) . . . . ?
C00T C00U C00X C00W -0.2(3) . . . . ?
C00T C00U C00X C01D 177.1(2) . . . . ?
C00T C00U C01E C01O -177.0(3) . . . . ?
C00T C014 C015 C01H -178.6(3) . . . . ?
C00U C00T C014 C00V -61.4(3) . . . . ?
C00U C00T C014 C015 116.6(3) . . . . ?
C00U C00X C01D C01N 0.4(4) . . . . ?
C00U C01E C01O C01N 0.6(5) . . . . ?
C00V C00W C00X C00U -59.5(3) . . . . ?
C00V C00W C00X C01D 123.5(3) . . . . ?
C00V C014 C015 C01H -0.7(4) . . . . ?
C00V C019 C01F C01H -0.9(4) . . . . ?
C00W P001 N00H C01G -80.7(2) . . . . ?
C00W P001 N00H C01M 90.9(3) . . . . ?
C00W P001 C00N C00J 24.3(2) . . . . ?
C00W P001 C00N C00M -156.95(17) . . . . ?
C00W P001 C00T C00U 55.87(16) . . . . ?
C00W P001 C00T C014 -51.94(17) . . . . ?
C00W C00V C014 C00T 1.7(3) . . . . ?
C00W C00V C014 C015 -176.5(2) . . . . ?
C00W C00V C019 C01F 176.8(3) . . . . ?
C00W C00X C01D C01N 177.1(3) . . . . ?
C00X C00U C01E C01O -0.4(4) . . . . ?
C00X C01D C01N C01O -0.2(5) . . . . ?
C00Y C00O C00Q F004 -176.2(2) . . . . ?
C00Y C00O C00Q C00Z 2.4(4) . . . . ?
C00Y C00O B01J C00I 110.0(3) . . . . ?
C00Y C00O B01J C00J -132.2(3) . . . . ?
C00Y C00O B01J C00K -12.0(4) . . . . ?
C00Z C016 C01C F00D -177.9(3) . . . . ?
C00Z C016 C01C C00Y 0.4(4) . . . . ?
C013 C017 C018 F00C -176.7(2) . . . . ?
C013 C017 C018 C00L 0.6(4) . . . . ?
C014 C00T C00U C00X 60.6(3) . . . . ?
C014 C00T C00U C01E -122.5(3) . . . . ?
C014 C00V C00W P001 -40.2(2) . . . . ?
C014 C00V C00W C00X 58.7(3) . . . . ?
C014 C00V C019 C01F -0.2(4) . . . . ?
C014 C015 C01H C01F -0.4(4) . . . . ?
C019 C00V C00W P001 142.6(3) . . . . ?
C019 C00V C00W C00X -118.5(3) . . . . ?
C019 C00V C014 C00T 179.2(2) . . . . ?
C019 C00V C014 C015 1.0(4) . . . . ?
C019 C01F C01H C015 1.2(5) . . . . ?
C01A C00M C00N P001 73.3(3) . . . . ?
C01A C00M C00N C00J -108.1(3) . . . . ?
C01A C00M C01B C01L 3.4(4) . . . . ?
C01A C01I C01K C01L 2.8(4) . . . . ?
C01A C01I C01K C01Q -175.5(3) . . . . ?
C01B C00M C00N P001 -104.8(2) . . . . ?
C01B C00M C00N C00J 73.8(4) . . . . ?
C01B C00M C01A C01I -3.5(4) . . . . ?
C01D C01N C01O C01E -0.3(5) . . . . ?
C01E C00U C00X C00W -177.4(2) . . . . ?
C01E C00U C00X C01D -0.1(4) . . . . ?
C01G N00H C01M C01R -68.8(4) . . . . ?
C01I C01K C01L C01B -2.9(4) . . . . ?
B01J C00I C00R F005 5.6(4) . . . . ?
B01J C00I C00R C010 -174.8(2) . . . . ?
B01J C00I C00S F007 -5.2(3) . . . . ?
B01J C00I C00S C011 175.7(2) . . . . ?
B01J C00J C00N P001 -178.4(2) . . . . ?
B01J C00J C00N C00M 3.1(5) . . . . ?
B01J C00K C00L F002 2.3(3) . . . . ?
B01J C00K C00L C018 -174.8(2) . . . . ?
B01J C00K C00P F003 -3.6(4) . . . . ?
B01J C00K C00P C013 172.8(2) . . . . ?
B01J C00O C00Q F004 -0.5(3) . . . . ?
B01J C00O C00Q C00Z 178.1(2) . . . . ?
B01J C00O C00Y F006 0.1(4) . . . . ?
B01J C00O C00Y C01C -178.1(3) . . . . ?
C01M N00H C01G C01P -86.0(3) . . . . ?
C01Q C01K C01L C01B 175.4(3) . . . . ?
